data_9008179
loop_
_publ_author_name
'Ribar, B.'
'Nicca, C.'
'Nowacki, W.'

_publ_section_title
;Dreidimensionale verfeinerung der kristallstruktur von dufrenoysit, Pb8As8S20
;
_journal_name_full 'Zeitschrift fur Kristallographie'
_journal_page_first 15
_journal_page_last 40
_journal_volume 130
_journal_year 1969
_chemical_compound_source 'Lengenbach, Binnatal, Switzerland'
_chemical_formula_sum 'As2 Pb2 S5'
_chemical_name_mineral Dufrenoysite
_space_group_IT_number 4
_symmetry_space_group_name_Hall 'P 2yb'
_symmetry_space_group_name_H-M 'P 1 21 1'
_cell_angle_alpha 90
_cell_angle_beta 90.35
_cell_angle_gamma 90
_cell_length_a 7.90
_cell_length_b 25.740
_cell_length_c 8.37
_cell_formula_units_Z 8
_cell_volume 1701.974
_database_code_amcsd 0010695
_exptl_crystal_density_diffrn 5.655
_cod_original_formula_sum 'Pb2 As2 S5'
_cod_database_code 9008179

loop_
_space_group_symop_operation_xyz
x,y,z
-x,1/2+y,-z

loop_
_atom_site_aniso_label
_atom_site_aniso_U_11
_atom_site_aniso_U_22
_atom_site_aniso_U_33
_atom_site_aniso_U_12
_atom_site_aniso_U_13
_atom_site_aniso_U_23
Pb1 0.03889 0.03357 0.02839 0.00670 0.01373 0.00546
Pb2 0.02498 0.03357 0.03123 0.00052 0.00134 0.00600
Pb3 0.04489 0.03692 0.04401 0.00773 0.01742 0.00327
Pb4 0.03193 0.03021 0.02804 0.00021 0.00586 0.00327
Pb5 0.02751 0.02014 0.02413 0.00000 0.00134 0.00164
Pb6 0.02213 0.02350 0.02520 0.00052 0.00050 0.00055
Pb7 0.00790 0.02685 0.01455 0.00000 0.00167 0.00600
Pb8 0.02182 0.01678 0.01810 0.00103 0.00234 0.00273
As1 0.01897 0.02350 0.02413 0.00155 0.00033 0.00218
As2 0.02087 0.01343 0.02875 0.00103 0.00234 0.00382
As3 0.01960 0.01678 0.03797 0.00155 0.00285 0.00546
As4 0.01739 0.02014 0.01633 0.00103 0.00821 0.00764
As5 0.01454 0.02014 0.02910 0.00309 0.00067 0.00437
As6 0.02182 0.02014 0.02342 0.00206 0.00335 0.00491
As7 0.01012 0.05706 0.00923 0.00618 0.00586 0.01310
As8 0.01960 0.02350 0.02697 0.00721 0.00151 0.00655
S1 0.02055 0.02350 0.04259 0.00361 0.00352 0.01473
S2 0.02877 0.02350 0.01136 0.00567 0.01558 0.00273
S3 0.01233 0.02685 0.01455 0.00258 0.00569 0.00218
S4 0.02276 0.02350 0.02520 0.00206 0.00586 0.00109
S5 0.02782 0.03021 0.01810 0.00979 0.00754 0.00655
S6 0.02087 0.03021 0.02946 0.00258 0.01223 0.00928
S7 0.02719 0.01678 0.04543 0.00824 0.00720 0.00546
S8 0.02276 0.04363 0.01562 0.00464 0.00134 0.00982
S9 0.02656 0.01007 0.03939 0.00155 0.01440 0.00382
S10 0.01771 0.02685 0.01278 0.00155 0.00167 0.00109
S11 0.01739 0.01007 0.01633 0.00206 0.00184 0.00000
S12 0.01676 0.03021 0.01987 0.00052 0.01273 0.00000
S13 0.02308 0.01343 0.02733 0.00309 0.00586 0.01037
S14 0.02118 0.02350 0.01420 0.00464 0.01089 0.01037
S15 0.02213 0.02014 0.04223 0.00309 0.00435 0.00109
S16 0.02023 0.02350 0.03372 0.00258 0.01507 0.00164
S17 0.02023 0.02685 0.01242 0.00361 0.00084 0.00764
S18 0.02150 0.03357 0.04365 0.00206 0.00100 0.00600
S19 0.02371 0.02014 0.03478 0.00155 0.02144 0.00600
S20 0.02182 0.02014 0.02271 0.00103 0.00167 0.00873

loop_
_atom_site_label
_atom_site_fract_x
_atom_site_fract_y
_atom_site_fract_z
Pb1 0.01420 0.00040 0.87580
Pb2 0.97510 0.49750 0.63220
Pb3 0.52530 0.09440 0.87590
Pb4 0.51530 0.09510 0.38190
Pb5 0.18970 0.22500 0.87990
Pb6 0.31930 0.37230 0.13840
Pb7 0.66670 0.25500 0.64480
Pb8 0.21410 0.22810 0.39940
As1 0.95670 0.14260 0.16870
As2 0.94480 0.13450 0.63330
As3 0.55900 0.46070 0.88870
As4 0.54220 0.45140 0.44140
As5 0.88370 0.36260 0.37480
As6 0.88370 0.35180 0.95010
As7 0.29870 0.35300 0.63910
As8 0.63560 0.23430 0.11990
S1 0.27140 0.03100 0.11930
S2 0.79500 0.07200 0.13100
S3 0.11920 0.11000 0.82200
S4 0.40530 0.18170 0.12500
S5 0.77410 0.19580 0.91500
S6 0.44000 0.30810 0.40910
S7 0.44880 0.30660 0.85350
S8 0.06160 0.29760 0.63260
S9 0.04300 0.29980 0.11500
S10 0.07520 0.41360 0.89670
S11 0.39260 0.48500 0.08750
S12 0.73850 0.39770 0.15330
S13 0.73060 0.40270 0.58850
S14 0.30120 0.02170 0.60380
S15 0.76980 0.06600 0.63160
S16 0.10610 0.11340 0.39630
S17 0.42480 0.18220 0.61670
S18 0.77820 0.19260 0.31870
S19 0.10490 0.41870 0.37550
S20 0.39200 0.48190 0.66630

loop_
_cod_related_entry_id
_cod_related_entry_database
_cod_related_entry_code
1 AMCSD 0010695
